data_7220506
loop_
_publ_author_name
'Su, Yanqing'
'Li, Xinxiong'
'Li, Xiaoju'
'Pan, Hui'
'Wang, Ruihu'

_publ_section_title
;
 Effects of hydroxy substituents on Cu(ii) coordination polymers based on
 5-hydroxyisophthalate derivatives and
 1,4-bis(2-methylimidazol-1-yl)benzene
;
_journal_issue 26
_journal_name_full CrystEngComm
_journal_page_first 4883
_journal_paper_doi 10.1039/C5CE00774G
_journal_volume 17
_journal_year 2015
_chemical_formula_sum 'C29 H29 Cu N6 O9'
_chemical_formula_weight 669.12
_chemical_name_systematic
; 
 ? 
;
_space_group_IT_number 60
_symmetry_cell_setting orthorhombic
_symmetry_space_group_name_Hall '-P 2n 2ab'
_symmetry_space_group_name_H-M 'P b c n'
_atom_sites_solution_hydrogens geom
_atom_sites_solution_primary direct
_atom_sites_solution_secondary difmap
_audit_block_doi 10.5517/cc141fh3
_audit_creation_method SHELXL-97
_audit_update_record
;
2015-01-18 deposited with the CCDC.
2015-05-19 downloaded from the CCDC.
;
_cell_angle_alpha 90.00
_cell_angle_beta 90.00
_cell_angle_gamma 90.00
_cell_formula_units_Z 4
_cell_length_a 13.5914(6)
_cell_length_b 12.6315(7)
_cell_length_c 18.4809(9)
_cell_measurement_temperature 293(2)
_cell_volume 3172.8(3)
_computing_structure_refinement 'SHELXL-97 (Sheldrick, 2008)'
_computing_structure_solution 'SHELXS-97 (Sheldrick, 2008)'
_diffrn_ambient_temperature 293(2)
_diffrn_measured_fraction_theta_full 0.994
_diffrn_measured_fraction_theta_max 0.994
_diffrn_radiation_monochromator graphite
_diffrn_radiation_source 'fine-focus sealed tube'
_diffrn_radiation_type MoK\a
_diffrn_radiation_wavelength 0.71073
_diffrn_reflns_av_R_equivalents 0.0239
_diffrn_reflns_av_sigmaI/netI 0.0146
_diffrn_reflns_limit_h_max 16
_diffrn_reflns_limit_h_min -17
_diffrn_reflns_limit_k_max 15
_diffrn_reflns_limit_k_min -16
_diffrn_reflns_limit_l_max 23
_diffrn_reflns_limit_l_min -22
_diffrn_reflns_number 25129
_diffrn_reflns_theta_full 27.47
_diffrn_reflns_theta_max 27.47
_diffrn_reflns_theta_min 3.12
_exptl_absorpt_coefficient_mu 0.749
_exptl_absorpt_correction_T_max 0.9425
_exptl_absorpt_correction_T_min 0.8233
_exptl_crystal_colour blue
_exptl_crystal_density_diffrn 1.401
_exptl_crystal_density_method 'not measured'
_exptl_crystal_description sheet
_exptl_crystal_F_000 1384
_exptl_crystal_size_max 0.27
_exptl_crystal_size_mid 0.22
_exptl_crystal_size_min 0.08
_refine_diff_density_max 0.583
_refine_diff_density_min -0.470
_refine_diff_density_rms 0.064
_refine_ls_extinction_method none
_refine_ls_goodness_of_fit_ref 1.129
_refine_ls_hydrogen_treatment mixed
_refine_ls_matrix_type full
_refine_ls_number_parameters 222
_refine_ls_number_reflns 3614
_refine_ls_number_restraints 0
_refine_ls_restrained_S_all 1.129
_refine_ls_R_factor_all 0.0598
_refine_ls_R_factor_gt 0.0561
_refine_ls_shift/su_max 0.003
_refine_ls_shift/su_mean 0.000
_refine_ls_structure_factor_coef Fsqd
_refine_ls_weighting_details 'calc w=1/[\s^2^(Fo^2^)+(0.0742P)^2^+2.3153P] where P=(Fo^2^+2Fc^2^)/3'
_refine_ls_weighting_scheme calc
_refine_ls_wR_factor_gt 0.1504
_refine_ls_wR_factor_ref 0.1540
_reflns_number_gt 3403
_reflns_number_total 3614
_reflns_threshold_expression >2sigma(I)
_cod_data_source_file c5ce00774g2.cif
_cod_data_source_block d:\syq\02b-un~1\w
_cod_depositor_comments 'Adding full bibliography for 7220504--7220509.cif.'
_cod_original_sg_symbol_H-M Pbcn
_cod_database_code 7220506

loop_
_symmetry_equiv_pos_as_xyz
'x, y, z'
'-x+1/2, -y+1/2, z+1/2'
'x+1/2, -y+1/2, -z'
'-x, y, -z+1/2'
'-x, -y, -z'
'x-1/2, y-1/2, -z-1/2'
'-x-1/2, y-1/2, z'
'x, -y, z-1/2'

loop_
_atom_site_label
_atom_site_type_symbol
_atom_site_fract_x
_atom_site_fract_y
_atom_site_fract_z
_atom_site_U_iso_or_equiv
_atom_site_adp_type
_atom_site_occupancy
_atom_site_symmetry_multiplicity
_atom_site_calc_flag
_atom_site_refinement_flags
Cu1 Cu 0.5000 0.5000 0.5000 0.03045(17) Uani 1 2 d S
O1 O 0.48535(14) 0.52156(17) 0.38872(13) 0.0503(5) Uani 1 1 d .
O2 O 0.52974(17) 0.66847(19) 0.44261(10) 0.0600(6) Uani 1 1 d .
O3 O 0.5000 0.9478(3) 0.2500 0.0788(12) Uani 1 2 d S
N1 N 0.36121(14) 0.54178(16) 0.51581(11) 0.0337(4) Uani 1 1 d .
N2 N 0.20020(13) 0.54774(16) 0.51823(11) 0.0335(4) Uani 1 1 d .
N3 N 0.2401(2) 0.5932(3) 0.25437(13) 0.0602(7) Uani 1 1 d .
C1 C 0.50711(17) 0.6195(2) 0.38732(15) 0.0437(6) Uani 1 1 d .
C2 C 0.50360(15) 0.6749(2) 0.31531(14) 0.0346(5) Uani 1 1 d .
C3 C 0.5000 0.6195(3) 0.2500 0.0356(7) Uani 1 2 d S
H3 H 0.5000 0.5459 0.2500 0.043 Uiso 1 2 calc SR
C4 C 0.50390(17) 0.7845(2) 0.31493(14) 0.0400(6) Uani 1 1 d .
H4 H 0.5067 0.8216 0.3584 0.048 Uiso 1 1 calc R
C5 C 0.5000 0.8390(3) 0.2500 0.0412(8) Uani 1 2 d S
C6 C 0.5030(5) 1.0099(5) 0.3030(5) 0.062(2) Uani 0.50 1 d P
C7 C 0.27660(18) 0.3924(2) 0.45332(15) 0.0444(6) Uani 1 1 d .
H7A H 0.3346 0.3870 0.4239 0.067 Uiso 1 1 calc R
H7B H 0.2194 0.3928 0.4229 0.067 Uiso 1 1 calc R
H7C H 0.2735 0.3331 0.4857 0.067 Uiso 1 1 calc R
C8 C 0.2802(2) 0.49177(18) 0.49573(11) 0.0312(5) Uani 1 1 d .
C9 C 0.33286(17) 0.63124(19) 0.55273(14) 0.0409(6) Uani 1 1 d .
H9 H 0.3754 0.6804 0.5733 0.049 Uiso 1 1 calc R
C10 C 0.23367(17) 0.63668(19) 0.55453(14) 0.0403(5) Uani 1 1 d .
H10 H 0.1956 0.6894 0.5758 0.048 Uiso 1 1 calc R
C11 C 0.09847(18) 0.5223(2) 0.50812(12) 0.0324(5) Uani 1 1 d .
C12 C 0.03612(18) 0.59972(19) 0.48230(15) 0.0385(5) Uani 1 1 d .
H12 H 0.0603 0.6664 0.4705 0.046 Uiso 1 1 calc R
C13 C 0.06363(17) 0.42302(19) 0.52597(15) 0.0380(5) Uani 1 1 d .
H13 H 0.1065 0.3716 0.5434 0.046 Uiso 1 1 calc R
C14 C 0.2719(5) 0.4866(4) 0.2461(2) 0.0895(16) Uani 1 1 d .
H14A H 0.3184 0.4698 0.2834 0.134 Uiso 1 1 calc R
H14B H 0.3023 0.4781 0.1996 0.134 Uiso 1 1 calc R
H14C H 0.2162 0.4401 0.2497 0.134 Uiso 1 1 calc R
C15 C 0.2344(5) 0.6338(5) 0.3241(3) 0.1076(17) Uani 1 1 d .
C16 C 0.2180(5) 0.6600(6) 0.1972(3) 0.128(2) Uani 1 1 d .
O4A O 0.2393(4) 0.6458(5) 0.1392(3) 0.1019(17) Uani 0.60 1 d P
O4B O 0.2136(7) 0.7180(9) 0.3295(6) 0.133(4) Uani 0.40 1 d P
O1W O 0.4787(2) 0.3121(3) 0.3264(2) 0.1005(10) Uani 1 1 d .

loop_
_atom_site_aniso_label
_atom_site_aniso_U_11
_atom_site_aniso_U_22
_atom_site_aniso_U_33
_atom_site_aniso_U_23
_atom_site_aniso_U_13
_atom_site_aniso_U_12
Cu1 0.0204(2) 0.0393(3) 0.0316(3) 0.00739(14) -0.00041(13) 0.00055(14)
O1 0.0397(10) 0.0600(12) 0.0513(12) 0.0207(10) 0.0038(8) 0.0047(8)
O2 0.0683(14) 0.0832(15) 0.0284(9) 0.0025(9) -0.0047(9) 0.0116(12)
O3 0.098(3) 0.0335(16) 0.105(3) 0.000 -0.004(2) 0.000
N1 0.0232(9) 0.0391(10) 0.0387(10) 0.0031(8) -0.0006(8) 0.0001(8)
N2 0.0210(9) 0.0381(10) 0.0415(10) -0.0017(9) 0.0007(8) -0.0002(7)
N3 0.0565(17) 0.0745(19) 0.0496(15) 0.0066(12) 0.0005(11) 0.0034(14)
C1 0.0317(12) 0.0578(16) 0.0416(14) 0.0131(12) 0.0035(10) 0.0089(10)
C2 0.0299(11) 0.0431(13) 0.0307(12) 0.0044(10) -0.0007(8) 0.0019(9)
C3 0.0350(18) 0.0359(17) 0.0357(17) 0.000 0.0018(12) 0.000
C4 0.0444(14) 0.0442(14) 0.0315(12) -0.0065(10) -0.0038(10) 0.0014(10)
C5 0.050(2) 0.0337(17) 0.0404(19) 0.000 -0.0035(14) 0.000
C6 0.080(6) 0.037(3) 0.069(5) -0.016(3) -0.008(3) 0.003(3)
C7 0.0326(12) 0.0486(14) 0.0521(15) -0.0100(11) 0.0023(11) 0.0007(10)
C8 0.0216(12) 0.0392(12) 0.0327(12) 0.0019(8) 0.0000(8) 0.0024(8)
C9 0.0303(12) 0.0390(12) 0.0533(15) -0.0038(11) -0.0027(10) -0.0036(9)
C10 0.0303(12) 0.0387(12) 0.0520(14) -0.0073(10) 0.0006(10) -0.0014(9)
C11 0.0214(11) 0.0398(11) 0.0360(12) -0.0019(9) 0.0021(8) -0.0007(9)
C12 0.0281(12) 0.0354(11) 0.0519(14) 0.0045(10) 0.0011(11) -0.0021(9)
C13 0.0247(11) 0.0393(12) 0.0501(14) 0.0075(11) -0.0026(10) 0.0028(9)
C14 0.082(4) 0.079(3) 0.108(4) -0.010(2) 0.008(2) -0.001(2)
C15 0.124(4) 0.103(4) 0.096(4) -0.022(3) -0.016(3) 0.025(3)
C16 0.137(5) 0.177(6) 0.069(3) 0.037(3) 0.009(3) 0.015(4)
O4A 0.117(4) 0.122(4) 0.067(3) 0.020(3) -0.015(3) -0.026(3)
O4B 0.106(7) 0.134(8) 0.159(10) -0.065(7) -0.014(6) 0.025(6)
O1W 0.101(2) 0.081(2) 0.119(3) -0.0034(19) -0.0048(19) -0.0128(17)

loop_
_atom_type_symbol
_atom_type_description
_atom_type_scat_dispersion_real
_atom_type_scat_dispersion_imag
_atom_type_scat_source
C C 0.0033 0.0016 'International Tables Vol C Tables 4.2.6.8 and 6.1.1.4'
H H 0.0000 0.0000 'International Tables Vol C Tables 4.2.6.8 and 6.1.1.4'
N N 0.0061 0.0033 'International Tables Vol C Tables 4.2.6.8 and 6.1.1.4'
O O 0.0106 0.0060 'International Tables Vol C Tables 4.2.6.8 and 6.1.1.4'
Cu Cu 0.3201 1.2651 'International Tables Vol C Tables 4.2.6.8 and 6.1.1.4'

loop_
_geom_angle_atom_site_label_1
_geom_angle_atom_site_label_2
_geom_angle_atom_site_label_3
_geom_angle
_geom_angle_site_symmetry_1
_geom_angle_site_symmetry_3
N1 Cu1 N1 180.0 . 5_666
N1 Cu1 O1 88.87(8) . 5_666
N1 Cu1 O1 91.13(8) 5_666 5_666
N1 Cu1 O1 91.13(8) . .
N1 Cu1 O1 88.87(8) 5_666 .
O1 Cu1 O1 180.00(15) 5_666 .
N1 Cu1 O2 89.39(8) . .
N1 Cu1 O2 90.61(8) 5_666 .
O1 Cu1 O2 122.23(8) 5_666 .
O1 Cu1 O2 57.78(8) . .
N1 Cu1 O2 90.61(8) . 5_666
N1 Cu1 O2 89.39(8) 5_666 5_666
O1 Cu1 O2 57.78(8) 5_666 5_666
O1 Cu1 O2 122.22(8) . 5_666
O2 Cu1 O2 180.0 . 5_666
C1 O1 Cu1 97.18(19) . .
C1 O2 Cu1 83.10(18) . .
C6 O3 C6 102.7(7) . 4_655
C6 O3 C5 128.7(4) . .
C6 O3 C5 128.7(4) 4_655 .
C8 N1 C9 107.4(2) . .
C8 N1 Cu1 128.64(17) . .
C9 N1 Cu1 123.99(16) . .
C8 N2 C10 107.86(19) . .
C8 N2 C11 127.9(2) . .
C10 N2 C11 124.2(2) . .
C16 N3 C15 118.1(5) . .
C16 N3 C14 124.1(4) . .
C15 N3 C14 117.7(4) . .
O2 C1 O1 121.9(3) . .
O2 C1 C2 120.5(3) . .
O1 C1 C2 117.6(3) . .
C4 C2 C3 119.8(3) . .
C4 C2 C1 118.0(2) . .
C3 C2 C1 122.2(3) . .
C2 C3 C2 119.8(3) 4_655 .
C2 C4 C5 120.1(3) . .
O3 C5 C4 119.82(17) . 4_655
O3 C5 C4 119.82(17) . .
C4 C5 C4 120.4(3) 4_655 .
O3 C6 C6 38.7(4) . 4_655
N1 C8 N2 109.3(2) . .
N1 C8 C7 125.5(2) . .
N2 C8 C7 125.1(2) . .
C10 C9 N1 109.5(2) . .
C9 C10 N2 105.9(2) . .
C12 C11 C13 121.1(2) . .
C12 C11 N2 118.7(2) . .
C13 C11 N2 120.2(2) . .
C11 C12 C13 119.3(2) . 5_566
C11 C13 C12 119.6(2) . 5_566
O4B C15 N3 116.9(8) . .
O4A C16 N3 125.0(7) . .

loop_
_geom_bond_atom_site_label_1
_geom_bond_atom_site_label_2
_geom_bond_distance
_geom_bond_site_symmetry_2
Cu1 N1 1.9805(19) .
Cu1 N1 1.9805(19) 5_666
Cu1 O1 2.084(2) 5_666
Cu1 O1 2.084(2) .
Cu1 O2 2.412(2) .
Cu1 O2 2.412(2) 5_666
O1 C1 1.272(4) .
O2 C1 1.234(4) .
O3 C6 1.255(7) .
O3 C6 1.255(7) 4_655
O3 C5 1.374(5) .
N1 C8 1.323(3) .
N1 C9 1.375(3) .
N2 C8 1.362(3) .
N2 C10 1.385(3) .
N2 C11 1.432(3) .
N3 C16 1.384(6) .
N3 C15 1.389(6) .
N3 C14 1.422(5) .
C1 C2 1.505(4) .
C2 C4 1.384(4) .
C2 C3 1.396(3) .
C3 C2 1.396(3) 4_655
C4 C5 1.385(3) .
C5 C4 1.385(3) 4_655
C6 C6 1.960(18) 4_655
C7 C8 1.480(3) .
C9 C10 1.350(3) .
C11 C12 1.379(3) .
C11 C13 1.381(3) .
C12 C13 1.394(3) 5_566
C13 C12 1.394(3) 5_566
C15 O4B 1.106(10) .
C16 O4A 1.125(7) .
